data_7701986
loop_
_publ_author_name
'Mu, Ying'
'Song, Tingting'
'Liu, Ning'
'Tong, Xiaobo'
'Li, Feng'
'Mu, Xiaoyue'

_publ_section_title
;
 Half-Sandwich Rare-Earth Metal Complexes Bearing a C5Me4-C6H4-o-CH2NMe2
 Ligand: Synthesis, Characterization and Catalytic Properties for
 Isoprene, 1-Hexene and MMA Polymerization
;
_journal_name_full 'Dalton Transactions'
_journal_paper_doi 10.1039/C9DT04029C
_journal_year 2019
_chemical_formula_sum 'C44 H64 Cl5 Li N2 O2 Y2'
_chemical_formula_weight 1014.98
_space_group_IT_number 14
_space_group_name_Hall '-P 2ybc'
_space_group_name_H-M_alt 'P 1 21/c 1'
_symmetry_cell_setting monoclinic
_symmetry_space_group_name_H-M 'P 1 21/c 1'
_atom_sites_solution_hydrogens geom
_atom_sites_solution_primary direct
_atom_sites_solution_secondary difmap
_audit_creation_method SHELXL-97
_audit_update_record
;
2019-09-23 deposited with the CCDC.	2019-11-18 downloaded from the CCDC.
;
_cell_angle_alpha 90.00
_cell_angle_beta 111.2640(10)
_cell_angle_gamma 90.00
_cell_formula_units_Z 4
_cell_length_a 20.3069(12)
_cell_length_b 10.5790(6)
_cell_length_c 24.3769(15)
_cell_measurement_reflns_used 7354
_cell_measurement_temperature 185(2)
_cell_measurement_theta_max 26.36
_cell_measurement_theta_min 2.21
_cell_volume 4880.3(5)
_computing_cell_refinement 'Bruker SMART'
_computing_data_collection 'Bruker SMART'
_computing_data_reduction 'Bruker SAINT'
_computing_molecular_graphics 'Bruker SHELXTL'
_computing_publication_material 'Bruker SHELXTL'
_computing_structure_refinement 'SHELXL-97 (Sheldrick, 1997)'
_computing_structure_solution 'SHELXS-97 (Sheldrick, 1990)'
_diffrn_ambient_temperature 185(2)
_diffrn_measured_fraction_theta_full 0.995
_diffrn_measured_fraction_theta_max 0.995
_diffrn_measurement_device_type 'CCD area detector'
_diffrn_measurement_method 'phi and omega scan'
_diffrn_radiation_monochromator graphite
_diffrn_radiation_source 'fine-focus sealed tube'
_diffrn_radiation_type MoK\a
_diffrn_radiation_wavelength 0.71073
_diffrn_reflns_av_R_equivalents 0.0343
_diffrn_reflns_av_sigmaI/netI 0.0464
_diffrn_reflns_limit_h_max 25
_diffrn_reflns_limit_h_min -24
_diffrn_reflns_limit_k_max 13
_diffrn_reflns_limit_k_min -8
_diffrn_reflns_limit_l_max 30
_diffrn_reflns_limit_l_min -30
_diffrn_reflns_number 27203
_diffrn_reflns_theta_full 26.39
_diffrn_reflns_theta_max 26.39
_diffrn_reflns_theta_min 2.12
_exptl_absorpt_coefficient_mu 2.675
_exptl_absorpt_correction_T_max 0.7396
_exptl_absorpt_correction_T_min 0.6741
_exptl_absorpt_correction_type multi-scan
_exptl_absorpt_process_details 'SADABS; Bruker, 2000'
_exptl_crystal_colour colorless
_exptl_crystal_density_diffrn 1.381
_exptl_crystal_density_method 'not measured'
_exptl_crystal_description block
_exptl_crystal_F_000 2096
_exptl_crystal_size_max 0.16
_exptl_crystal_size_mid 0.13
_exptl_crystal_size_min 0.12
_refine_diff_density_max 1.542
_refine_diff_density_min -0.992
_refine_diff_density_rms 0.089
_refine_ls_extinction_method none
_refine_ls_goodness_of_fit_ref 1.052
_refine_ls_hydrogen_treatment constr
_refine_ls_matrix_type full
_refine_ls_number_parameters 517
_refine_ls_number_reflns 9957
_refine_ls_number_restraints 20
_refine_ls_restrained_S_all 1.069
_refine_ls_R_factor_all 0.0674
_refine_ls_R_factor_gt 0.0426
_refine_ls_shift/su_max 0.001
_refine_ls_shift/su_mean 0.000
_refine_ls_structure_factor_coef Fsqd
_refine_ls_weighting_details 'calc w=1/[\s^2^(Fo^2^)+(0.0717P)^2^+1.7217P] where P=(Fo^2^+2Fc^2^)/3'
_refine_ls_weighting_scheme calc
_refine_ls_wR_factor_gt 0.1144
_refine_ls_wR_factor_ref 0.1290
_reflns_number_gt 7270
_reflns_number_total 9957
_reflns_threshold_expression >2sigma(I)
_cod_data_source_file c9dt04029c2.cif
_cod_data_source_block stt
_cod_depositor_comments
;
The following automatic conversions were performed:

data item '_exptl_absorpt_correction_type' value 'Multi-scan' was
changed to 'multi-scan' in accordance with the
/home/data/users/saulius/crontab/automatic-downloads/rss-feeds/RSC/lib/dictionaries/cif_core.dic
dictionary named 'cif_core.dic' version 2.4.2 last updated on
2011-04-26.

data item '_symmetry_cell_setting' value 'Monoclinic' was changed to
'monoclinic' in accordance with the
/home/data/users/saulius/crontab/automatic-downloads/rss-feeds/RSC/lib/dictionaries/cif_core.dic
dictionary named 'cif_core.dic' version 2.4.2 last updated on
2011-04-26.

Automatic conversion script
Id: cif_fix_values 6909 2019-04-08 15:41:33Z antanas 
;
_cod_original_sg_symbol_H-M P2(1)/c
_cod_database_code 7701986

loop_
_symmetry_equiv_pos_as_xyz
'x, y, z'
'-x, y+1/2, -z+1/2'
'-x, -y, -z'
'x, -y-1/2, z-1/2'

loop_
_atom_site_label
_atom_site_type_symbol
_atom_site_fract_x
_atom_site_fract_y
_atom_site_fract_z
_atom_site_U_iso_or_equiv
_atom_site_adp_type
_atom_site_occupancy
_atom_site_symmetry_multiplicity
_atom_site_calc_flag
_atom_site_refinement_flags
Y1 Y 0.380991(17) 0.72022(3) 0.094646(15) 0.02540(10) Uani 1 1 d .
Y2 Y 0.171341(18) 0.71357(3) 0.014896(15) 0.02609(11) Uani 1 1 d .
Cl1 Cl 0.28573(5) 0.79006(9) -0.01251(4) 0.0321(2) Uani 1 1 d .
Cl3 Cl 0.25852(5) 0.81874(9) 0.11570(4) 0.0323(2) Uani 1 1 d .
Cl2 Cl 0.28198(5) 0.53752(9) 0.06959(5) 0.0356(2) Uani 1 1 d .
Cl5 Cl 0.11857(5) 0.58597(9) 0.08098(4) 0.0391(2) Uani 1 1 d .
Cl4 Cl 0.40531(5) 0.66498(11) 0.20583(4) 0.0443(3) Uani 1 1 d .
N1 N 0.43102(16) 0.9411(3) 0.12734(14) 0.0348(7) Uani 1 1 d .
N2 N 0.12891(16) 0.5339(3) -0.06131(13) 0.0338(7) Uani 1 1 d .
C28 C 0.13399(19) 0.9556(3) -0.00508(17) 0.0335(9) Uani 1 1 d .
C7 C 0.50738(19) 0.7199(3) 0.08504(17) 0.0307(8) Uani 1 1 d .
C34 C 0.0494(2) 0.5307(4) -0.09009(19) 0.0412(10) Uani 1 1 d .
H34A H 0.0354 0.4468 -0.1061 0.049 Uiso 1 1 calc R
H34B H 0.0294 0.5443 -0.0599 0.049 Uiso 1 1 calc R
C16 C 0.5067(2) 0.9299(4) 0.16952(18) 0.0424(10) Uani 1 1 d .
H16A H 0.5177 1.0031 0.1952 0.051 Uiso 1 1 calc R
H16B H 0.5105 0.8558 0.1939 0.051 Uiso 1 1 calc R
C29 C 0.11830(19) 0.9051(4) -0.06200(16) 0.0324(9) Uani 1 1 d .
C9 C 0.4596(2) 0.5257(4) 0.0895(2) 0.0415(10) Uani 1 1 d .
O1 O 0.26487(17) 0.4429(3) 0.19995(15) 0.0589(9) Uani 1 1 d .
O2 O 0.2469(2) 0.7078(4) 0.23851(18) 0.0716(11) Uani 1 1 d .
C1 C 0.5594(2) 0.8248(4) 0.10084(17) 0.0334(9) Uani 1 1 d .
C11 C 0.4594(2) 0.6896(4) 0.02817(17) 0.0317(9) Uani 1 1 d .
C8 C 0.5086(2) 0.6174(4) 0.12366(18) 0.0359(9) Uani 1 1 d .
C27 C 0.0867(2) 0.9001(4) 0.02017(17) 0.0334(9) Uani 1 1 d .
C2 C 0.6104(2) 0.8282(4) 0.0754(2) 0.0458(11) Uani 1 1 d .
H2 H 0.6091 0.7670 0.0476 0.055 Uiso 1 1 calc R
C6 C 0.5612(2) 0.9199(4) 0.14111(17) 0.0372(9) Uani 1 1 d .
C26 C 0.04304(18) 0.8143(4) -0.02176(17) 0.0312(8) Uani 1 1 d .
C24 C 0.0173(2) 0.6255(4) -0.1384(2) 0.0438(10) Uani 1 1 d .
C12 C 0.4475(2) 0.7644(4) -0.02719(18) 0.0425(10) Uani 1 1 d .
H12A H 0.4714 0.7240 -0.0499 0.064 Uiso 1 1 calc R
H12B H 0.4657 0.8484 -0.0170 0.064 Uiso 1 1 calc R
H12C H 0.3978 0.7685 -0.0499 0.064 Uiso 1 1 calc R
C25 C 0.06270(18) 0.8160(4) -0.07207(17) 0.0322(9) Uani 1 1 d .
C32 C 0.0807(2) 0.9306(4) 0.07822(18) 0.0454(11) Uani 1 1 d .
H32A H 0.0370 0.9744 0.0717 0.068 Uiso 1 1 calc R
H32B H 0.1195 0.9833 0.1008 0.068 Uiso 1 1 calc R
H32C H 0.0815 0.8537 0.0994 0.068 Uiso 1 1 calc R
C31 C 0.1870(2) 1.0590(4) 0.0215(2) 0.0462(11) Uani 1 1 d .
H31A H 0.2318 1.0356 0.0196 0.069 Uiso 1 1 calc R
H31B H 0.1921 1.0712 0.0619 0.069 Uiso 1 1 calc R
H31C H 0.1709 1.1361 0.0001 0.069 Uiso 1 1 calc R
C18 C 0.4248(2) 1.0225(4) 0.0762(2) 0.0454(11) Uani 1 1 d .
H18A H 0.3758 1.0380 0.0538 0.068 Uiso 1 1 calc R
H18B H 0.4463 0.9809 0.0519 0.068 Uiso 1 1 calc R
H18C H 0.4484 1.1014 0.0900 0.068 Uiso 1 1 calc R
C33 C -0.0204(2) 0.7493(4) -0.0169(2) 0.0403(10) Uani 1 1 d .
H33A H -0.0052 0.6828 0.0118 0.060 Uiso 1 1 calc R
H33B H -0.0486 0.7143 -0.0544 0.060 Uiso 1 1 calc R
H33C H -0.0480 0.8094 -0.0049 0.060 Uiso 1 1 calc R
C30 C 0.1500(2) 0.9490(4) -0.10551(18) 0.0453(11) Uani 1 1 d .
H30A H 0.1299 1.0290 -0.1217 0.068 Uiso 1 1 calc R
H30B H 0.1404 0.8881 -0.1366 0.068 Uiso 1 1 calc R
H30C H 0.2002 0.9581 -0.0861 0.068 Uiso 1 1 calc R
C15 C 0.5599(2) 0.5988(5) 0.1854(2) 0.0560(13) Uani 1 1 d .
H15A H 0.5419 0.5361 0.2047 0.084 Uiso 1 1 calc R
H15B H 0.5662 0.6772 0.2065 0.084 Uiso 1 1 calc R
H15C H 0.6045 0.5712 0.1844 0.084 Uiso 1 1 calc R
C19 C 0.0238(2) 0.7566(4) -0.12962(18) 0.0392(10) Uani 1 1 d .
C10 C 0.4301(2) 0.5704(4) 0.03085(19) 0.0364(9) Uani 1 1 d .
C36 C 0.1617(2) 0.5488(4) -0.10551(19) 0.0456(11) Uani 1 1 d .
H36A H 0.2121 0.5424 -0.0868 0.068 Uiso 1 1 calc R
H36B H 0.1496 0.6301 -0.1240 0.068 Uiso 1 1 calc R
H36C H 0.1449 0.4837 -0.1347 0.068 Uiso 1 1 calc R
C14 C 0.4476(2) 0.3993(4) 0.1126(2) 0.0562(13) Uani 1 1 d .
H14A H 0.4880 0.3462 0.1188 0.084 Uiso 1 1 calc R
H14B H 0.4064 0.3603 0.0846 0.084 Uiso 1 1 calc R
H14C H 0.4406 0.4108 0.1492 0.084 Uiso 1 1 calc R
C20 C -0.0072(2) 0.8361(5) -0.17845(18) 0.0490(11) Uani 1 1 d .
H20 H -0.0030 0.9233 -0.1735 0.059 Uiso 1 1 calc R
C35 C 0.1491(2) 0.4079(4) -0.0335(2) 0.0488(11) Uani 1 1 d .
H35A H 0.1309 0.3432 -0.0627 0.073 Uiso 1 1 calc R
H35B H 0.1298 0.3974 -0.0032 0.073 Uiso 1 1 calc R
H35C H 0.1997 0.4017 -0.0165 0.073 Uiso 1 1 calc R
C21 C -0.0438(3) 0.7870(6) -0.2334(2) 0.0675(16) Uani 1 1 d .
H21 H -0.0644 0.8414 -0.2649 0.081 Uiso 1 1 calc R
C3 C 0.6629(2) 0.9184(4) 0.0896(2) 0.0516(12) Uani 1 1 d .
H3 H 0.6962 0.9177 0.0715 0.062 Uiso 1 1 calc R
C23 C -0.0199(2) 0.5799(5) -0.1950(2) 0.0581(13) Uani 1 1 d .
H23 H -0.0243 0.4930 -0.2009 0.070 Uiso 1 1 calc R
C17 C 0.3920(2) 1.0061(4) 0.1606(2) 0.0521(12) Uani 1 1 d .
H17A H 0.4142 1.0857 0.1751 0.078 Uiso 1 1 calc R
H17B H 0.3927 0.9542 0.1931 0.078 Uiso 1 1 calc R
H17C H 0.3440 1.0203 0.1350 0.078 Uiso 1 1 calc R
C13 C 0.3807(2) 0.5000(4) -0.0212(2) 0.0531(12) Uani 1 1 d .
H13A H 0.3476 0.5581 -0.0472 0.080 Uiso 1 1 calc R
H13B H 0.3557 0.4372 -0.0081 0.080 Uiso 1 1 calc R
H13C H 0.4073 0.4596 -0.0418 0.080 Uiso 1 1 calc R
C22 C -0.0501(3) 0.6592(6) -0.2421(2) 0.0704(16) Uani 1 1 d .
H22 H -0.0745 0.6264 -0.2794 0.085 Uiso 1 1 calc R
C42 C 0.2087(3) 0.3960(6) 0.2141(3) 0.0785(16) Uani 1 1 d U
H42A H 0.1653 0.4408 0.1927 0.094 Uiso 1 1 calc R
H42B H 0.2184 0.4034 0.2560 0.094 Uiso 1 1 calc R
C43 C 0.1751(4) 0.7276(7) 0.2342(3) 0.091(2) Uani 1 1 d .
H43A H 0.1637 0.6731 0.2614 0.110 Uiso 1 1 calc R
H43B H 0.1426 0.7099 0.1945 0.110 Uiso 1 1 calc R
C44 C 0.3072(3) 0.3406(6) 0.1949(3) 0.0893(19) Uani 1 1 d U
H44A H 0.3497 0.3346 0.2298 0.107 Uiso 1 1 calc R
H44B H 0.3208 0.3520 0.1609 0.107 Uiso 1 1 calc R
C45 C 0.2867(4) 0.8133(6) 0.2708(3) 0.0857(19) Uani 1 1 d .
H45A H 0.3033 0.8639 0.2453 0.103 Uiso 1 1 calc R
H45B H 0.3276 0.7828 0.3032 0.103 Uiso 1 1 calc R
C46 C 0.1707(5) 0.8645(8) 0.2494(3) 0.128(4) Uani 1 1 d .
H46A H 0.1350 0.8773 0.2667 0.154 Uiso 1 1 calc R
H46B H 0.1601 0.9181 0.2150 0.154 Uiso 1 1 calc R
C47 C 0.2643(5) 0.2263(8) 0.1881(4) 0.123(3) Uani 1 1 d U
H47A H 0.2536 0.1903 0.1492 0.147 Uiso 1 1 calc R
H47B H 0.2895 0.1636 0.2172 0.147 Uiso 1 1 calc R
C48 C 0.2437(5) 0.8902(9) 0.2935(4) 0.140(3) Uani 1 1 d .
H48A H 0.2560 0.9789 0.2941 0.168 Uiso 1 1 calc R
H48B H 0.2481 0.8640 0.3328 0.168 Uiso 1 1 calc R
Li1 Li 0.2709(6) 0.6165(8) 0.1760(4) 0.071(3) Uani 1 1 d .
C49 C 0.2039(6) 0.2610(8) 0.1958(5) 0.147(3) Uani 1 1 d U
H49A H 0.1967 0.2083 0.2257 0.177 Uiso 1 1 calc R
H49B H 0.1639 0.2495 0.1593 0.177 Uiso 1 1 calc R
C5 C 0.6145(2) 1.0101(4) 0.1552(2) 0.0494(11) Uani 1 1 d .
H5 H 0.6158 1.0731 0.1822 0.059 Uiso 1 1 calc R
C4 C 0.6656(2) 1.0088(4) 0.1303(2) 0.0511(12) Uani 1 1 d .
H4 H 0.7015 1.0689 0.1411 0.061 Uiso 1 1 calc R

loop_
_atom_site_aniso_label
_atom_site_aniso_U_11
_atom_site_aniso_U_22
_atom_site_aniso_U_33
_atom_site_aniso_U_23
_atom_site_aniso_U_13
_atom_site_aniso_U_12
Y1 0.02458(19) 0.02342(19) 0.0296(2) 0.00129(15) 0.01144(15) 0.00036(14)
Y2 0.02450(19) 0.02464(19) 0.0291(2) 0.00226(15) 0.00972(15) 0.00007(14)
Cl1 0.0289(5) 0.0373(5) 0.0315(5) 0.0054(4) 0.0126(4) 0.0007(4)
Cl3 0.0308(5) 0.0315(5) 0.0328(5) -0.0023(4) 0.0094(4) 0.0034(4)
Cl2 0.0299(5) 0.0241(5) 0.0542(6) 0.0029(4) 0.0171(4) -0.0003(4)
Cl5 0.0398(5) 0.0388(6) 0.0448(6) 0.0113(5) 0.0226(5) 0.0023(4)
Cl4 0.0401(6) 0.0588(7) 0.0358(5) 0.0163(5) 0.0158(4) 0.0082(5)
N1 0.0331(18) 0.0310(18) 0.0427(19) -0.0092(15) 0.0167(15) -0.0064(14)
N2 0.0356(18) 0.0330(18) 0.0358(18) -0.0035(15) 0.0164(15) -0.0045(14)
C28 0.031(2) 0.0212(19) 0.043(2) 0.0078(17) 0.0072(17) 0.0028(15)
C7 0.028(2) 0.030(2) 0.039(2) -0.0023(17) 0.0186(17) 0.0002(16)
C34 0.030(2) 0.040(2) 0.054(3) -0.007(2) 0.0164(19) -0.0087(18)
C16 0.036(2) 0.050(3) 0.041(2) -0.014(2) 0.0138(19) -0.0126(19)
C29 0.028(2) 0.034(2) 0.032(2) 0.0106(17) 0.0082(16) 0.0027(16)
C9 0.035(2) 0.026(2) 0.074(3) 0.006(2) 0.031(2) 0.0051(17)
O1 0.057(2) 0.056(2) 0.076(2) 0.0269(18) 0.0393(18) 0.0151(17)
O2 0.086(3) 0.067(3) 0.082(3) 0.011(2) 0.054(2) 0.009(2)
C1 0.030(2) 0.032(2) 0.039(2) 0.0020(18) 0.0130(17) 0.0011(16)
C11 0.034(2) 0.033(2) 0.037(2) -0.0073(17) 0.0224(17) -0.0019(16)
C8 0.030(2) 0.034(2) 0.048(2) 0.0068(19) 0.0195(18) 0.0084(17)
C27 0.031(2) 0.032(2) 0.035(2) 0.0041(17) 0.0085(17) 0.0091(16)
C2 0.039(2) 0.037(2) 0.067(3) -0.005(2) 0.027(2) -0.0048(19)
C6 0.030(2) 0.042(2) 0.036(2) 0.0011(19) 0.0080(17) -0.0060(18)
C26 0.0227(18) 0.032(2) 0.039(2) 0.0102(17) 0.0117(16) 0.0066(15)
C24 0.026(2) 0.052(3) 0.050(3) -0.003(2) 0.0097(19) -0.0076(19)
C12 0.047(3) 0.053(3) 0.036(2) -0.006(2) 0.027(2) -0.005(2)
C25 0.0207(18) 0.036(2) 0.035(2) 0.0073(17) 0.0043(16) -0.0015(15)
C32 0.051(3) 0.038(2) 0.048(3) 0.001(2) 0.020(2) 0.014(2)
C31 0.039(2) 0.027(2) 0.063(3) 0.008(2) 0.008(2) 0.0033(18)
C18 0.045(3) 0.028(2) 0.061(3) 0.002(2) 0.016(2) -0.0006(18)
C33 0.027(2) 0.047(2) 0.050(3) 0.008(2) 0.0178(19) 0.0008(18)
C30 0.035(2) 0.056(3) 0.041(2) 0.019(2) 0.0098(19) -0.006(2)
C15 0.037(2) 0.056(3) 0.069(3) 0.026(3) 0.012(2) 0.010(2)
C19 0.025(2) 0.050(3) 0.038(2) 0.0040(19) 0.0053(17) -0.0054(18)
C10 0.030(2) 0.028(2) 0.058(3) -0.0100(19) 0.0238(19) -0.0004(16)
C36 0.040(2) 0.058(3) 0.044(2) -0.012(2) 0.021(2) -0.007(2)
C14 0.053(3) 0.029(2) 0.101(4) 0.010(2) 0.043(3) 0.007(2)
C20 0.037(2) 0.065(3) 0.039(2) 0.012(2) 0.006(2) -0.003(2)
C35 0.055(3) 0.027(2) 0.059(3) -0.004(2) 0.014(2) -0.002(2)
C21 0.048(3) 0.107(5) 0.036(3) 0.014(3) 0.002(2) -0.008(3)
C3 0.037(2) 0.045(3) 0.080(3) -0.006(3) 0.028(2) -0.012(2)
C23 0.040(3) 0.071(3) 0.057(3) -0.023(3) 0.009(2) -0.011(2)
C17 0.053(3) 0.047(3) 0.069(3) -0.029(2) 0.037(2) -0.014(2)
C13 0.045(3) 0.040(3) 0.081(3) -0.029(2) 0.032(2) -0.010(2)
C22 0.052(3) 0.103(5) 0.042(3) -0.018(3) 0.000(2) -0.010(3)
C42 0.066(3) 0.089(3) 0.093(3) 0.018(3) 0.043(3) 0.007(3)
C43 0.096(5) 0.140(7) 0.047(3) -0.005(4) 0.036(3) 0.019(4)
C44 0.091(4) 0.088(4) 0.111(5) 0.051(4) 0.062(4) 0.041(3)
C45 0.123(6) 0.071(4) 0.079(4) 0.004(4) 0.057(4) 0.018(4)
C46 0.162(8) 0.144(7) 0.057(4) -0.021(4) 0.014(5) 0.091(6)
C47 0.106(4) 0.110(4) 0.151(5) -0.040(4) 0.045(4) 0.001(3)
C48 0.121(7) 0.132(8) 0.172(9) -0.044(7) 0.059(7) 0.023(6)
Li1 0.108(8) 0.047(5) 0.083(6) 0.025(5) 0.067(6) 0.013(5)
C49 0.147(5) 0.111(3) 0.192(6) -0.030(4) 0.071(4) -0.007(4)
C5 0.041(2) 0.052(3) 0.050(3) -0.012(2) 0.010(2) -0.016(2)
C4 0.034(2) 0.048(3) 0.067(3) -0.006(2) 0.013(2) -0.020(2)

loop_
_atom_type_symbol
_atom_type_description
_atom_type_scat_dispersion_real
_atom_type_scat_dispersion_imag
_atom_type_scat_source
C C 0.0033 0.0016 'International Tables Vol C Tables 4.2.6.8 and 6.1.1.4'
H H 0.0000 0.0000 'International Tables Vol C Tables 4.2.6.8 and 6.1.1.4'
Li Li -0.0003 0.0001 'International Tables Vol C Tables 4.2.6.8 and 6.1.1.4'
N N 0.0061 0.0033 'International Tables Vol C Tables 4.2.6.8 and 6.1.1.4'
O O 0.0106 0.0060 'International Tables Vol C Tables 4.2.6.8 and 6.1.1.4'
Cl Cl 0.1484 0.1585 'International Tables Vol C Tables 4.2.6.8 and 6.1.1.4'
Y Y -2.7962 3.5667 'International Tables Vol C Tables 4.2.6.8 and 6.1.1.4'

loop_
_geom_angle_atom_site_label_1
_geom_angle_atom_site_label_2
_geom_angle_atom_site_label_3
_geom_angle
N1 Y1 C9 123.32(11)
N1 Y1 Cl4 88.68(8)
C9 Y1 Cl4 89.11(10)
N1 Y1 C10 122.46(11)
C9 Y1 C10 31.08(13)
Cl4 Y1 C10 119.96(10)
N1 Y1 C8 93.00(11)
C9 Y1 C8 31.16(12)
Cl4 Y1 C8 80.49(9)
C10 Y1 C8 51.30(13)
N1 Y1 C7 75.02(11)
C9 Y1 C7 51.29(12)
Cl4 Y1 C7 105.25(9)
C10 Y1 C7 50.83(11)
C8 Y1 C7 31.21(11)
N1 Y1 C11 92.46(11)
C9 Y1 C11 51.11(12)
Cl4 Y1 C11 131.72(9)
C10 Y1 C11 30.60(11)
C8 Y1 C11 51.25(12)
C7 Y1 C11 30.71(11)
N1 Y1 Cl2 154.89(7)
C9 Y1 Cl2 81.03(9)
Cl4 Y1 Cl2 85.43(3)
C10 Y1 Cl2 81.20(8)
C8 Y1 Cl2 109.99(9)
C7 Y1 Cl2 130.06(8)
C11 Y1 Cl2 109.60(8)
N1 Y1 Cl1 96.57(8)
C9 Y1 Cl1 113.43(11)
Cl4 Y1 Cl1 147.89(3)
C10 Y1 Cl1 83.53(10)
C8 Y1 Cl1 130.51(9)
C7 Y1 Cl1 106.72(9)
C11 Y1 Cl1 79.85(9)
Cl2 Y1 Cl1 76.44(3)
N1 Y1 Cl3 83.46(7)
C9 Y1 Cl3 149.27(9)
Cl4 Y1 Cl3 75.62(3)
C10 Y1 Cl3 147.57(9)
C8 Y1 Cl3 155.90(9)
C7 Y1 Cl3 158.41(8)
C11 Y1 Cl3 152.41(9)
Cl2 Y1 Cl3 71.43(3)
Cl1 Y1 Cl3 73.57(3)
N2 Y2 Cl5 87.63(7)
N2 Y2 C27 122.07(11)
Cl5 Y2 C27 86.38(9)
N2 Y2 C26 91.29(11)
Cl5 Y2 C26 80.95(8)
C27 Y2 C26 30.94(11)
N2 Y2 C28 125.33(11)
Cl5 Y2 C28 117.15(9)
C27 Y2 C28 31.43(12)
C26 Y2 C28 51.15(11)
N2 Y2 C25 76.31(11)
Cl5 Y2 C25 107.08(8)
C27 Y2 C25 51.20(12)
C26 Y2 C25 30.95(11)
C28 Y2 C25 50.74(12)
N2 Y2 Cl3 154.07(7)
Cl5 Y2 Cl3 86.08(3)
C27 Y2 Cl3 82.60(9)
C26 Y2 Cl3 112.45(9)
C28 Y2 Cl3 79.58(8)
C25 Y2 Cl3 129.53(9)
N2 Y2 C29 96.20(11)
Cl5 Y2 C29 131.72(8)
C27 Y2 C29 51.20(12)
C26 Y2 C29 50.94(11)
C28 Y2 C29 30.46(12)
C25 Y2 C29 30.67(11)
Cl3 Y2 C29 106.71(9)
N2 Y2 Cl1 97.61(7)
Cl5 Y2 Cl1 150.50(3)
C27 Y2 Cl1 114.24(9)
C26 Y2 Cl1 127.65(8)
C28 Y2 Cl1 83.27(9)
C25 Y2 Cl1 102.36(8)
Cl3 Y2 Cl1 76.55(3)
C29 Y2 Cl1 76.78(8)
N2 Y2 Cl2 81.72(7)
Cl5 Y2 Cl2 78.69(3)
C27 Y2 Cl2 151.52(9)
C26 Y2 Cl2 158.70(8)
C28 Y2 Cl2 146.86(8)
C25 Y2 Cl2 156.92(9)
Cl3 Y2 Cl2 72.38(3)
C29 Y2 Cl2 149.55(8)
Cl1 Y2 Cl2 73.44(3)
Y1 Cl1 Y2 93.19(3)
Li1 Cl3 Y2 94.2(2)
Li1 Cl3 Y1 83.7(2)
Y2 Cl3 Y1 90.69(3)
Y1 Cl2 Li1 83.1(2)
Y1 Cl2 Y2 91.96(3)
Li1 Cl2 Y2 85.6(2)
Y2 Cl5 Li1 83.51(15)
Li1 Cl4 Y1 88.29(19)
C18 N1 C17 106.8(3)
C18 N1 C16 111.9(3)
C17 N1 C16 106.0(3)
C18 N1 Y1 111.5(2)
C17 N1 Y1 111.2(2)
C16 N1 Y1 109.3(2)
C36 N2 C35 108.0(3)
C36 N2 C34 110.8(3)
C35 N2 C34 105.3(3)
C36 N2 Y2 109.1(2)
C35 N2 Y2 111.6(2)
C34 N2 Y2 111.9(2)
C29 C28 C27 108.6(3)
C29 C28 C31 124.7(4)
C27 C28 C31 126.5(4)
C29 C28 Y2 76.3(2)
C27 C28 Y2 73.7(2)
C31 C28 Y2 120.5(2)
C11 C7 C8 108.4(3)
C11 C7 C1 126.7(3)
C8 C7 C1 123.8(4)
C11 C7 Y1 75.1(2)
C8 C7 Y1 74.3(2)
C1 C7 Y1 126.5(2)
C24 C34 N2 115.8(3)
C6 C16 N1 115.3(3)
C28 C29 C25 107.6(3)
C28 C29 C30 125.2(4)
C25 C29 C30 126.9(4)
C28 C29 Y2 73.2(2)
C25 C29 Y2 73.4(2)
C30 C29 Y2 123.8(3)
C10 C9 C8 108.2(3)
C10 C9 C14 127.4(4)
C8 C9 C14 124.2(4)
C10 C9 Y1 75.2(2)
C8 C9 Y1 75.3(2)
C14 C9 Y1 119.5(3)
C42 O1 C44 109.1(4)
C42 O1 Li1 123.7(4)
C44 O1 Li1 126.1(4)
C45 O2 C43 106.3(4)
C45 O2 Li1 123.2(4)
C43 O2 Li1 122.2(5)
C2 C1 C6 117.6(4)
C2 C1 C7 118.7(4)
C6 C1 C7 123.8(3)
C10 C11 C7 108.1(3)
C10 C11 C12 125.4(4)
C7 C11 C12 126.1(3)
C10 C11 Y1 74.0(2)
C7 C11 Y1 74.2(2)
C12 C11 Y1 122.9(3)
C9 C8 C7 106.9(4)
C9 C8 C15 125.5(4)
C7 C8 C15 126.8(4)
C9 C8 Y1 73.5(2)
C7 C8 Y1 74.5(2)
C15 C8 Y1 125.2(3)
C26 C27 C28 107.1(3)
C26 C27 C32 125.1(4)
C28 C27 C32 127.7(4)
C26 C27 Y2 74.6(2)
C28 C27 Y2 74.9(2)
C32 C27 Y2 118.9(2)
C3 C2 C1 122.7(4)
C5 C6 C1 119.2(4)
C5 C6 C16 118.3(4)
C1 C6 C16 122.5(3)
C27 C26 C25 108.4(3)
C27 C26 C33 124.6(4)
C25 C26 C33 126.3(4)
C27 C26 Y2 74.5(2)
C25 C26 Y2 75.3(2)
C33 C26 Y2 123.8(3)
C23 C24 C19 118.7(4)
C23 C24 C34 118.0(4)
C19 C24 C34 123.3(4)
C26 C25 C29 108.3(3)
C26 C25 C19 126.4(3)
C29 C25 C19 124.3(4)
C26 C25 Y2 73.7(2)
C29 C25 Y2 75.9(2)
C19 C25 Y2 125.7(3)
C24 C19 C20 118.3(4)
C24 C19 C25 123.7(4)
C20 C19 C25 118.0(4)
C11 C10 C9 108.4(4)
C11 C10 C13 124.8(4)
C9 C10 C13 126.6(4)
C11 C10 Y1 75.4(2)
C9 C10 Y1 73.7(2)
C13 C10 Y1 121.0(3)
C21 C20 C19 121.0(5)
C22 C21 C20 120.8(5)
C4 C3 C2 119.4(4)
C22 C23 C24 122.1(5)
C21 C22 C23 119.0(5)
O1 C42 C49 103.7(6)
O2 C43 C46 105.8(6)
O1 C44 C47 106.6(5)
O2 C45 C48 110.6(7)
C43 C46 C48 102.5(6)
C49 C47 C44 107.0(7)
C45 C48 C46 101.6(7)
O1 Li1 O2 99.6(4)
O1 Li1 Cl3 163.6(6)
O2 Li1 Cl3 91.9(3)
O1 Li1 Cl4 106.0(4)
O2 Li1 Cl4 102.2(5)
Cl3 Li1 Cl4 82.6(3)
O1 Li1 Cl2 91.8(4)
O2 Li1 Cl2 165.0(5)
Cl3 Li1 Cl2 75.1(2)
Cl4 Li1 Cl2 83.7(2)
O1 Li1 Cl5 88.4(4)
O2 Li1 Cl5 99.4(4)
Cl3 Li1 Cl5 78.3(3)
Cl4 Li1 Cl5 151.4(3)
Cl2 Li1 Cl5 71.1(2)
C47 C49 C42 109.7(8)
C4 C5 C6 121.8(4)
C3 C4 C5 119.3(4)

loop_
_geom_bond_atom_site_label_1
_geom_bond_atom_site_label_2
_geom_bond_distance
Y1 N1 2.557(3)
Y1 C9 2.635(4)
Y1 Cl4 2.6383(10)
Y1 C10 2.655(4)
Y1 C8 2.658(4)
Y1 C7 2.660(4)
Y1 C11 2.672(4)
Y1 Cl2 2.6945(10)
Y1 Cl1 2.7287(10)
Y1 Cl3 2.9088(10)
Y2 N2 2.578(3)
Y2 Cl5 2.6111(10)
Y2 C27 2.650(4)
Y2 C26 2.652(3)
Y2 C28 2.665(4)
Y2 C25 2.673(4)
Y2 Cl3 2.6935(10)
Y2 C29 2.705(4)
Y2 Cl1 2.7609(10)
Y2 Cl2 2.8498(10)
Cl3 Li1 2.556(8)
Cl2 Li1 2.811(9)
Cl5 Li1 3.137(11)
Cl4 Li1 2.608(11)
N1 C18 1.482(5)
N1 C17 1.492(5)
N1 C16 1.512(5)
N2 C36 1.466(5)
N2 C35 1.484(5)
N2 C34 1.510(5)
C28 C29 1.411(5)
C28 C27 1.440(5)
C28 C31 1.507(5)
C7 C11 1.412(5)
C7 C8 1.431(5)
C7 C1 1.484(5)
C34 C24 1.504(6)
C16 C6 1.508(5)
C29 C25 1.422(5)
C29 C30 1.500(5)
C9 C10 1.417(6)
C9 C8 1.422(6)
C9 C14 1.505(5)
O1 C42 1.396(6)
O1 C44 1.416(6)
O1 Li1 1.945(9)
O2 C45 1.434(7)
O2 C43 1.437(7)
O2 Li1 2.008(10)
C1 C2 1.387(5)
C1 C6 1.397(6)
C11 C10 1.406(5)
C11 C12 1.507(6)
C8 C15 1.500(6)
C27 C26 1.414(5)
C27 C32 1.500(6)
C2 C3 1.379(6)
C6 C5 1.389(5)
C26 C25 1.421(5)
C26 C33 1.503(5)
C24 C23 1.395(6)
C24 C19 1.402(6)
C25 C19 1.478(6)
C19 C20 1.407(6)
C10 C13 1.500(6)
C20 C21 1.375(7)
C21 C22 1.368(8)
C3 C4 1.364(6)
C23 C22 1.375(7)
C42 C49 1.490(10)
C43 C46 1.506(9)
C44 C47 1.464(10)
C45 C48 1.440(9)
C46 C48 1.508(11)
C47 C49 1.358(12)
C5 C4 1.381(6)
